data_7016753
loop_
_publ_author_name
'Bucht\'ik, Roman'
'Tr\'avn\'i\<cek, Zden\<ek'
'Van\<co, J\'an'
'Herchel, Radovan'
'Dvo\<r\'ak, Zden\<ek'

_publ_section_title
;
 Synthesis, characterization, DNA interaction and cleavage, and in
 vitro cytotoxicity of copper(ii) mixed-ligand complexes with
 2-phenyl-3-hydroxy-4(1H)-quinolinone.
;
_journal_issue 37
_journal_name_full 'Dalton transactions (Cambridge, England : 2003)'
_journal_page_first 9404
_journal_page_last 9412
_journal_paper_doi 10.1039/c1dt10674k
_journal_volume 40
_journal_year 2011
_chemical_formula_sum 'C15 H11 N O2'
_chemical_formula_weight 237.25
_chemical_name_systematic
;
?
;
_space_group_IT_number 33
_symmetry_cell_setting orthorhombic
_symmetry_space_group_name_Hall 'P 2c -2n'
_symmetry_space_group_name_H-M 'P n a 21'
_atom_sites_solution_hydrogens geom
_atom_sites_solution_primary direct
_atom_sites_solution_secondary difmap
_audit_creation_method SHELXL-97
_cell_angle_alpha 90.00
_cell_angle_beta 90.00
_cell_angle_gamma 90.00
_cell_formula_units_Z 8
_cell_length_a 9.8636(3)
_cell_length_b 12.9003(4)
_cell_length_c 17.8871(6)
_cell_measurement_reflns_used 13100
_cell_measurement_temperature 100(2)
_cell_measurement_theta_max 33.3172
_cell_measurement_theta_min 3.0643
_cell_volume 2276.02(12)
_computing_structure_refinement 'SHELXL-97 (Sheldrick, 1997)'
_computing_structure_solution 'SHELXS-97 (Sheldrick, 1990)'
_diffrn_ambient_temperature 100(2)
_diffrn_detector_area_resol_mean 8.3611
_diffrn_measured_fraction_theta_full 0.998
_diffrn_measured_fraction_theta_max 0.998
_diffrn_measurement_device_type 'Xcalibur, Sapphire2, large Be window'
_diffrn_measurement_method '\w scans'
_diffrn_radiation_monochromator graphite
_diffrn_radiation_source 'Enhance (Mo) X-ray Source'
_diffrn_radiation_type MoK\a
_diffrn_radiation_wavelength 0.71073
_diffrn_reflns_av_R_equivalents 0.0291
_diffrn_reflns_av_sigmaI/netI 0.0260
_diffrn_reflns_limit_h_max 11
_diffrn_reflns_limit_h_min -10
_diffrn_reflns_limit_k_max 15
_diffrn_reflns_limit_k_min -15
_diffrn_reflns_limit_l_max 21
_diffrn_reflns_limit_l_min -19
_diffrn_reflns_number 20502
_diffrn_reflns_theta_full 24.99
_diffrn_reflns_theta_max 24.99
_diffrn_reflns_theta_min 3.16
_exptl_absorpt_coefficient_mu 0.093
_exptl_absorpt_correction_T_max 0.9963
_exptl_absorpt_correction_T_min 0.9817
_exptl_absorpt_correction_type multi-scan
_exptl_absorpt_process_details
;
CrysAlis RED, Oxford Diffraction Ltd.,
Version 1.171.33.52 (release 06-11-2009 CrysAlis171 .NET)
(compiled Nov 6 2009,16:24:50)
Empirical absorption correction using spherical harmonics,
implemented in SCALE3 ABSPACK scaling algorithm.
;
_exptl_crystal_density_diffrn 1.385
_exptl_crystal_density_method 'not measured'
_exptl_crystal_F_000 992
_exptl_crystal_size_max 0.20
_exptl_crystal_size_mid 0.17
_exptl_crystal_size_min 0.04
_refine_diff_density_max 0.158
_refine_diff_density_min -0.133
_refine_diff_density_rms 0.030
_refine_ls_abs_structure_details 'Flack H D (1983), Acta Cryst. A39, 876-881'
_refine_ls_extinction_method none
_refine_ls_goodness_of_fit_ref 0.941
_refine_ls_hydrogen_treatment constr
_refine_ls_matrix_type full
_refine_ls_number_parameters 326
_refine_ls_number_reflns 3776
_refine_ls_number_restraints 1
_refine_ls_restrained_S_all 0.941
_refine_ls_R_factor_all 0.0310
_refine_ls_R_factor_gt 0.0261
_refine_ls_shift/su_max 0.000
_refine_ls_shift/su_mean 0.000
_refine_ls_structure_factor_coef Fsqd
_refine_ls_weighting_details 'calc w=1/[\s^2^(Fo^2^)+(0.0440P)^2^+0.0000P] where P=(Fo^2^+2Fc^2^)/3'
_refine_ls_weighting_scheme calc
_refine_ls_wR_factor_gt 0.0601
_refine_ls_wR_factor_ref 0.0612
_reflns_number_gt 3384
_reflns_number_total 3776
_reflns_threshold_expression >2sigma(I)
_cod_data_source_file c1dt10674k.txt
_cod_data_source_block r
_cod_database_code 7016753

loop_
_symmetry_equiv_pos_as_xyz
'x, y, z'
'-x, -y, z+1/2'
'x+1/2, -y+1/2, z'
'-x+1/2, y+1/2, z+1/2'

loop_
_atom_site_label
_atom_site_type_symbol
_atom_site_fract_x
_atom_site_fract_y
_atom_site_fract_z
_atom_site_U_iso_or_equiv
_atom_site_adp_type
_atom_site_occupancy
_atom_site_symmetry_multiplicity
_atom_site_calc_flag
_atom_site_refinement_flags
N1 N 0.57376(13) 0.17606(9) 0.49658(7) 0.0157(3) Uani 1 1 d .
H1A H 0.5466 0.1140 0.5104 0.019 Uiso 1 1 calc R
O1 O 0.77996(11) 0.38237(8) 0.57126(6) 0.0194(3) Uani 1 1 d .
H1 H 0.8208 0.4289 0.5474 0.023 Uiso 1 1 calc R
O2 O 0.67272(11) 0.47374(7) 0.44632(6) 0.0201(3) Uani 1 1 d .
N1A N 1.04513(13) 0.83413(9) 0.49347(7) 0.0174(3) Uani 1 1 d .
H1AA H 1.0568 0.9015 0.4890 0.021 Uiso 1 1 calc R
O1A O 0.83484(10) 0.63557(8) 0.41311(6) 0.0198(3) Uani 1 1 d .
H1B H 0.8147 0.5777 0.4315 0.024 Uiso 1 1 calc R
O2A O 0.97611(10) 0.52490(7) 0.51647(6) 0.0181(2) Uani 1 1 d .
C13 C 0.64553(16) 0.37884(11) 0.45903(8) 0.0155(3) Uani 1 1 d .
C13A C 1.00452(16) 0.62064(11) 0.50818(9) 0.0158(3) Uani 1 1 d .
C14 C 0.69655(15) 0.32876(12) 0.52373(8) 0.0156(3) Uani 1 1 d .
C14A C 0.93176(16) 0.68130(11) 0.45571(8) 0.0159(3) Uani 1 1 d .
C15 C 0.65844(14) 0.22946(11) 0.54248(8) 0.0149(3) Uani 1 1 d .
C15A C 0.95148(16) 0.78698(12) 0.44902(8) 0.0164(3) Uani 1 1 d .
C16 C 0.52881(15) 0.21482(11) 0.42968(8) 0.0147(3) Uani 1 1 d .
C16A C 1.12178(16) 0.78151(11) 0.54468(8) 0.0165(3) Uani 1 1 d .
C17 C 0.56470(15) 0.31642(11) 0.40926(9) 0.0151(3) Uani 1 1 d .
C17A C 1.10654(15) 0.67329(11) 0.55182(8) 0.0155(3) Uani 1 1 d .
C18 C 0.52058(17) 0.35352(12) 0.33901(9) 0.0199(4) Uani 1 1 d .
H18A H 0.5427 0.4222 0.3242 0.024 Uiso 1 1 calc R
C18A C 1.19074(16) 0.62097(12) 0.60258(8) 0.0185(4) Uani 1 1 d .
H18B H 1.1819 0.5481 0.6082 0.022 Uiso 1 1 calc R
C19 C 0.44656(16) 0.29206(13) 0.29220(9) 0.0215(4) Uani 1 1 d .
H19A H 0.4189 0.3177 0.2448 0.026 Uiso 1 1 calc R
C19A C 1.28519(17) 0.67281(13) 0.64409(9) 0.0201(4) Uani 1 1 d .
H19B H 1.3435 0.6356 0.6768 0.024 Uiso 1 1 calc R
C20 C 0.41133(16) 0.19122(12) 0.31387(9) 0.0199(4) Uani 1 1 d .
H20A H 0.3592 0.1491 0.2811 0.024 Uiso 1 1 calc R
C20A C 1.29612(16) 0.78131(12) 0.63840(9) 0.0197(4) Uani 1 1 d .
H20B H 1.3600 0.8175 0.6684 0.024 Uiso 1 1 calc R
C21 C 0.45092(16) 0.15283(12) 0.38143(9) 0.0187(4) Uani 1 1 d .
H21A H 0.4260 0.0846 0.3958 0.022 Uiso 1 1 calc R
C21A C 1.21513(16) 0.83478(12) 0.58981(8) 0.0185(4) Uani 1 1 d .
H21B H 1.2220 0.9081 0.5866 0.022 Uiso 1 1 calc R
C22 C 0.69946(16) 0.17630(11) 0.61246(8) 0.0164(3) Uani 1 1 d .
C22A C 0.87263(15) 0.85469(12) 0.39883(8) 0.0174(4) Uani 1 1 d .
C23 C 0.60163(17) 0.13970(11) 0.66183(9) 0.0184(4) Uani 1 1 d .
H23A H 0.5082 0.1477 0.6503 0.022 Uiso 1 1 calc R
C23A C 0.82866(16) 0.95170(12) 0.42296(9) 0.0222(4) Uani 1 1 d .
H23B H 0.8497 0.9744 0.4721 0.027 Uiso 1 1 calc R
C24 C 0.63988(18) 0.09172(12) 0.72775(9) 0.0216(4) Uani 1 1 d .
H24A H 0.5727 0.0671 0.7614 0.026 Uiso 1 1 calc R
C24A C 0.75493(17) 1.01495(13) 0.37604(10) 0.0276(4) Uani 1 1 d .
H24B H 0.7262 1.0812 0.3930 0.033 Uiso 1 1 calc R
C25 C 0.77556(18) 0.07961(13) 0.74475(9) 0.0256(4) Uani 1 1 d .
H25A H 0.8016 0.0482 0.7906 0.031 Uiso 1 1 calc R
C25A C 0.72234(17) 0.98274(14) 0.30442(10) 0.0286(4) Uani 1 1 d .
H25B H 0.6703 1.0262 0.2725 0.034 Uiso 1 1 calc R
C26 C 0.87349(18) 0.11322(13) 0.69507(10) 0.0266(4) Uani 1 1 d .
H26A H 0.9667 0.1030 0.7061 0.032 Uiso 1 1 calc R
C26A C 0.76606(18) 0.88716(14) 0.27973(10) 0.0284(4) Uani 1 1 d .
H26B H 0.7450 0.8649 0.2304 0.034 Uiso 1 1 calc R
C27 C 0.83592(18) 0.16180(12) 0.62912(9) 0.0221(4) Uani 1 1 d .
H27A H 0.9035 0.1852 0.5952 0.026 Uiso 1 1 calc R
C27A C 0.84051(18) 0.82355(13) 0.32663(9) 0.0240(4) Uani 1 1 d .
H27B H 0.8700 0.7577 0.3092 0.029 Uiso 1 1 calc R

loop_
_atom_site_aniso_label
_atom_site_aniso_U_11
_atom_site_aniso_U_22
_atom_site_aniso_U_33
_atom_site_aniso_U_23
_atom_site_aniso_U_13
_atom_site_aniso_U_12
N1 0.0172(7) 0.0120(6) 0.0177(7) 0.0011(6) 0.0001(6) -0.0020(5)
O1 0.0217(6) 0.0145(6) 0.0219(6) -0.0001(5) -0.0028(5) -0.0070(5)
O2 0.0203(6) 0.0120(5) 0.0278(6) 0.0023(5) -0.0014(5) -0.0019(5)
N1A 0.0199(7) 0.0108(6) 0.0215(7) 0.0002(6) 0.0003(6) -0.0015(6)
O1A 0.0232(6) 0.0147(5) 0.0215(6) 0.0040(4) -0.0032(5) -0.0063(5)
O2A 0.0196(6) 0.0104(5) 0.0244(6) 0.0007(5) -0.0007(5) 0.0007(4)
C13 0.0131(8) 0.0125(8) 0.0209(9) 0.0011(7) 0.0041(7) 0.0007(7)
C13A 0.0172(8) 0.0141(8) 0.0163(8) -0.0009(7) 0.0051(7) 0.0018(6)
C14 0.0134(8) 0.0167(8) 0.0167(8) -0.0033(6) 0.0011(6) -0.0012(6)
C14A 0.0167(8) 0.0160(8) 0.0149(8) -0.0007(7) 0.0016(7) 0.0000(7)
C15 0.0133(8) 0.0141(8) 0.0173(8) -0.0013(6) -0.0004(7) 0.0021(6)
C15A 0.0179(9) 0.0165(8) 0.0147(8) -0.0017(7) 0.0047(7) -0.0002(7)
C16 0.0133(8) 0.0157(8) 0.0151(8) 0.0007(7) 0.0022(6) 0.0017(7)
C16A 0.0169(8) 0.0163(7) 0.0164(8) 0.0001(7) 0.0048(7) 0.0006(7)
C17 0.0125(8) 0.0147(8) 0.0182(8) -0.0001(7) 0.0019(7) 0.0010(6)
C17A 0.0173(8) 0.0156(8) 0.0137(7) -0.0007(7) 0.0046(7) 0.0009(6)
C18 0.0211(9) 0.0168(8) 0.0218(8) 0.0041(7) 0.0023(7) -0.0003(7)
C18A 0.0221(9) 0.0150(8) 0.0185(9) 0.0005(7) 0.0024(7) 0.0006(7)
C19 0.0226(9) 0.0241(9) 0.0177(8) 0.0049(7) -0.0022(7) -0.0008(7)
C19A 0.0208(8) 0.0226(9) 0.0169(8) 0.0021(7) 0.0006(7) 0.0008(7)
C20 0.0176(8) 0.0216(8) 0.0204(9) -0.0028(7) -0.0026(7) -0.0026(7)
C20A 0.0177(9) 0.0249(9) 0.0163(8) -0.0020(7) 0.0021(7) -0.0051(7)
C21 0.0187(9) 0.0147(8) 0.0226(9) 0.0008(7) 0.0011(7) -0.0019(7)
C21A 0.0206(8) 0.0146(8) 0.0202(8) -0.0018(7) 0.0050(7) -0.0053(7)
C22 0.0201(9) 0.0102(7) 0.0187(8) -0.0023(7) -0.0023(7) -0.0015(6)
C22A 0.0151(8) 0.0153(8) 0.0219(9) 0.0035(7) 0.0031(7) -0.0033(7)
C23 0.0204(9) 0.0136(8) 0.0211(9) -0.0032(6) -0.0013(7) 0.0003(7)
C23A 0.0219(9) 0.0209(9) 0.0239(9) -0.0008(7) 0.0047(7) 0.0011(7)
C24 0.0322(10) 0.0153(8) 0.0174(8) -0.0008(7) 0.0014(7) 0.0009(7)
C24A 0.0241(9) 0.0230(9) 0.0357(11) 0.0059(8) 0.0080(8) 0.0086(8)
C25 0.0388(11) 0.0196(9) 0.0184(9) -0.0001(7) -0.0056(8) 0.0062(8)
C25A 0.0207(9) 0.0303(10) 0.0348(11) 0.0138(8) -0.0022(8) 0.0031(8)
C26 0.0239(9) 0.0222(9) 0.0338(10) -0.0042(8) -0.0121(8) 0.0041(8)
C26A 0.0308(10) 0.0292(10) 0.0251(10) 0.0049(8) -0.0060(8) -0.0047(8)
C27 0.0220(9) 0.0202(9) 0.0240(9) -0.0010(7) -0.0012(7) -0.0015(7)
C27A 0.0303(10) 0.0174(8) 0.0242(9) 0.0022(7) -0.0005(8) -0.0024(7)

loop_
_atom_type_symbol
_atom_type_description
_atom_type_scat_dispersion_real
_atom_type_scat_dispersion_imag
_atom_type_scat_source
C C 0.0033 0.0016 'International Tables Vol C Tables 4.2.6.8 and 6.1.1.4'
H H 0.0000 0.0000 'International Tables Vol C Tables 4.2.6.8 and 6.1.1.4'
N N 0.0061 0.0033 'International Tables Vol C Tables 4.2.6.8 and 6.1.1.4'
O O 0.0106 0.0060 'International Tables Vol C Tables 4.2.6.8 and 6.1.1.4'

loop_
_geom_angle_atom_site_label_1
_geom_angle_atom_site_label_2
_geom_angle_atom_site_label_3
_geom_angle
C15 N1 C16 122.78(12)
C15 N1 H1A 118.6
C16 N1 H1A 118.6
C14 O1 H1 109.5
C15A N1A C16A 122.97(12)
C15A N1A H1AA 118.5
C16A N1A H1AA 118.5
C14A O1A H1B 109.5
O2 C13 C14 120.59(14)
O2 C13 C17 122.91(13)
C14 C13 C17 116.49(13)
O2A C13A C14A 120.04(14)
O2A C13A C17A 123.10(14)
C14A C13A C17A 116.83(12)
O1 C14 C15 118.84(13)
O1 C14 C13 119.31(13)
C15 C14 C13 121.74(14)
O1A C14A C15A 118.63(13)
O1A C14A C13A 119.24(13)
C15A C14A C13A 122.05(14)
N1 C15 C14 119.50(13)
N1 C15 C22 116.30(13)
C14 C15 C22 124.15(14)
N1A C15A C14A 119.03(14)
N1A C15A C22A 116.66(13)
C14A C15A C22A 124.25(14)
N1 C16 C21 120.37(13)
N1 C16 C17 119.04(13)
C21 C16 C17 120.57(13)
N1A C16A C21A 120.31(13)
N1A C16A C17A 119.54(14)
C21A C16A C17A 120.16(14)
C16 C17 C18 117.98(13)
C16 C17 C13 119.99(13)
C18 C17 C13 122.03(13)
C18A C17A C16A 118.14(14)
C18A C17A C13A 122.42(13)
C16A C17A C13A 119.43(14)
C19 C18 C17 120.90(14)
C19 C18 H18A 119.5
C17 C18 H18A 119.5
C19A C18A C17A 121.31(14)
C19A C18A H18B 119.3
C17A C18A H18B 119.3
C18 C19 C20 120.14(15)
C18 C19 H19A 119.9
C20 C19 H19A 119.9
C18A C19A C20A 119.98(15)
C18A C19A H19B 120.0
C20A C19A H19B 120.0
C21 C20 C19 120.77(14)
C21 C20 H20A 119.6
C19 C20 H20A 119.6
C21A C20A C19A 120.19(15)
C21A C20A H20B 119.9
C19A C20A H20B 119.9
C20 C21 C16 119.63(14)
C20 C21 H21A 120.2
C16 C21 H21A 120.2
C20A C21A C16A 120.11(14)
C20A C21A H21B 119.9
C16A C21A H21B 119.9
C23 C22 C27 119.32(14)
C23 C22 C15 120.23(14)
C27 C22 C15 120.45(14)
C27A C22A C23A 118.48(14)
C27A C22A C15A 121.01(14)
C23A C22A C15A 120.51(14)
C24 C23 C22 120.24(15)
C24 C23 H23A 119.9
C22 C23 H23A 119.9
C24A C23A C22A 120.50(15)
C24A C23A H23B 119.7
C22A C23A H23B 119.7
C25 C24 C23 120.15(16)
C25 C24 H24A 119.9
C23 C24 H24A 119.9
C23A C24A C25A 120.55(16)
C23A C24A H24B 119.7
C25A C24A H24B 119.7
C24 C25 C26 120.01(15)
C24 C25 H25A 120.0
C26 C25 H25A 120.0
C26A C25A C24A 119.48(16)
C26A C25A H25B 120.3
C24A C25A H25B 120.3
C25 C26 C27 120.14(16)
C25 C26 H26A 119.9
C27 C26 H26A 119.9
C25A C26A C27A 120.12(16)
C25A C26A H26B 119.9
C27A C26A H26B 119.9
C26 C27 C22 120.11(16)
C26 C27 H27A 119.9
C22 C27 H27A 119.9
C26A C27A C22A 120.86(16)
C26A C27A H27B 119.6
C22A C27A H27B 119.6

loop_
_geom_bond_atom_site_label_1
_geom_bond_atom_site_label_2
_geom_bond_distance
N1 C15 1.3588(19)
N1 C16 1.371(2)
N1 H1A 0.8800
O1 C14 1.3704(18)
O1 H1 0.8400
O2 C13 1.2738(17)
N1A C15A 1.362(2)
N1A C16A 1.3680(19)
N1A H1AA 0.8800
O1A C14A 1.3573(18)
O1A H1B 0.8400
O2A C13A 1.2752(16)
C13 C14 1.418(2)
C13 C17 1.441(2)
C13A C14A 1.417(2)
C13A C17A 1.443(2)
C14 C15 1.377(2)
C14A C15A 1.382(2)
C15 C22 1.484(2)
C15A C22A 1.474(2)
C16 C21 1.405(2)
C16 C17 1.406(2)
C16A C21A 1.404(2)
C16A C17A 1.410(2)
C17 C18 1.413(2)
C17A C18A 1.403(2)
C18 C19 1.365(2)
C18 H18A 0.9500
C18A C19A 1.366(2)
C18A H18B 0.9500
C19 C20 1.401(2)
C19 H19A 0.9500
C19A C20A 1.408(2)
C19A H19B 0.9500
C20 C21 1.363(2)
C20 H20A 0.9500
C20A C21A 1.367(2)
C20A H20B 0.9500
C21 H21A 0.9500
C21A H21B 0.9500
C22 C23 1.391(2)
C22 C27 1.391(2)
C22A C27A 1.389(2)
C22A C23A 1.393(2)
C23 C24 1.384(2)
C23 H23A 0.9500
C23A C24A 1.378(2)
C23A H23B 0.9500
C24 C25 1.381(2)
C24 H24A 0.9500
C24A C25A 1.385(3)
C24A H24B 0.9500
C25 C26 1.382(2)
C25 H25A 0.9500
C25A C26A 1.379(3)
C25A H25B 0.9500
C26 C27 1.386(2)
C26 H26A 0.9500
C26A C27A 1.384(2)
C26A H26B 0.9500
C27 H27A 0.9500
C27A H27B 0.9500

loop_
_geom_hbond_atom_site_label_D
_geom_hbond_atom_site_label_H
_geom_hbond_atom_site_label_A
_geom_hbond_distance_DH
_geom_hbond_distance_HA
_geom_hbond_distance_DA
_geom_hbond_angle_DHA
_geom_hbond_site_symmetry_A
N1 H1A O2A 0.88 1.92 2.7883(15) 166.7 3_455
O1A H1B O2 0.84 1.96 2.6960(14) 146.2 .
O1 H1 O2A 0.84 2.05 2.8432(14) 158.3 .
N1A H1AA O2 0.88 2.12 2.9049(16) 148.7 3_565
